data_4120807
loop_
_publ_author_name
'Kenji Mishiro'
'Takumi Furuta'
'Takahiro Sasamori'
'Kazuhiro Hayashi'
'Norihiro Tokitoh'
'Shiroh Futaki'
'Takeo Kawabata'

_publ_section_title
;
 A Cyclochiral Conformational Motif Constructed Using a Robust
 Hydrogen-Bonding Network
;
_journal_name_full 'Journal of the American Chemical Society'
_journal_page_first 13644
_journal_page_last 13647
_journal_paper_doi 10.1021/ja407051k
_journal_volume 135
_journal_year 2013
_chemical_formula_moiety 'C37 H32 N6 O4'
_chemical_formula_sum 'C37 H32 N6 O4'
_chemical_formula_weight 624.69
_chemical_name_systematic
; 
 ? 
;
_space_group_IT_number 15
_symmetry_cell_setting monoclinic
_symmetry_Int_Tables_number 15
_symmetry_space_group_name_Hall '-C 2yc'
_symmetry_space_group_name_H-M 'C 1 2/c 1'
_atom_sites_solution_hydrogens geom
_atom_sites_solution_primary direct
_atom_sites_solution_secondary difmap
_audit_creation_method SHELXL-97
_cell_angle_alpha 90.00
_cell_angle_beta 98.213(6)
_cell_angle_gamma 90.00
_cell_formula_units_Z 4
_cell_length_a 15.959(7)
_cell_length_b 13.032(5)
_cell_length_c 15.286(6)
_cell_measurement_reflns_used 3467
_cell_measurement_temperature 173(2)
_cell_measurement_theta_max 31.28
_cell_measurement_theta_min 2.03
_cell_volume 3147(2)
_computing_cell_refinement CrystalClear
_computing_data_collection 'CrystalClear (Rigaku/MSC Inc., 2006)'
_computing_data_reduction Yadokari2008
_computing_structure_refinement 'SHELXL-97 (Sheldrick, 1997)'
_computing_structure_solution SIR-2004
_diffrn_ambient_temperature 173(2)
_diffrn_detector_area_resol_mean 7.314
_diffrn_measured_fraction_theta_full 0.998
_diffrn_measured_fraction_theta_max 0.998
_diffrn_measurement_device_type 'Rigaku Saturn70'
_diffrn_measurement_method \w
_diffrn_radiation_monochromator graphite
_diffrn_radiation_source 'fine-focus sealed tube'
_diffrn_radiation_type MoK\a
_diffrn_radiation_wavelength 0.71070
_diffrn_reflns_av_R_equivalents 0.0544
_diffrn_reflns_av_sigmaI/netI 0.0507
_diffrn_reflns_limit_h_max 18
_diffrn_reflns_limit_h_min -19
_diffrn_reflns_limit_k_max 15
_diffrn_reflns_limit_k_min -15
_diffrn_reflns_limit_l_max 18
_diffrn_reflns_limit_l_min -18
_diffrn_reflns_number 10902
_diffrn_reflns_theta_full 25.50
_diffrn_reflns_theta_max 25.50
_diffrn_reflns_theta_min 2.58
_diffrn_standards_number 0
_exptl_absorpt_coefficient_mu 0.088
_exptl_absorpt_correction_T_max 0.9956
_exptl_absorpt_correction_T_min 0.9741
_exptl_absorpt_correction_type empirical
_exptl_absorpt_process_details 'REQAB (Rigaku, 1998)'
_exptl_crystal_colour colorless
_exptl_crystal_density_diffrn 1.319
_exptl_crystal_description platelet
_exptl_crystal_F_000 1312
_exptl_crystal_size_max 0.30
_exptl_crystal_size_mid 0.05
_exptl_crystal_size_min 0.05
_refine_diff_density_max 0.179
_refine_diff_density_min -0.226
_refine_diff_density_rms 0.046
_refine_ls_extinction_method none
_refine_ls_goodness_of_fit_ref 1.058
_refine_ls_hydrogen_treatment mixed
_refine_ls_matrix_type full
_refine_ls_number_parameters 222
_refine_ls_number_reflns 2932
_refine_ls_number_restraints 0
_refine_ls_restrained_S_all 1.058
_refine_ls_R_factor_all 0.0901
_refine_ls_R_factor_gt 0.0581
_refine_ls_shift/su_max 0.000
_refine_ls_shift/su_mean 0.000
_refine_ls_structure_factor_coef Fsqd
_refine_ls_weighting_details 'calc w=1/[\s^2^(Fo^2^)+(0.0680P)^2^+0.9001P] where P=(Fo^2^+2Fc^2^)/3'
_refine_ls_weighting_scheme calc
_refine_ls_wR_factor_gt 0.1263
_refine_ls_wR_factor_ref 0.1444
_reflns_number_gt 2085
_reflns_number_total 2932
_reflns_threshold_expression >2sigma(I)
_cod_data_source_file ja407051k_si_001.cif
_cod_data_source_block km-4
_cod_database_code 4120807

loop_
_symmetry_equiv_pos_as_xyz
'x, y, z'
'-x, y, -z+1/2'
'x+1/2, y+1/2, z'
'-x+1/2, y+1/2, -z+1/2'
'-x, -y, -z'
'x, -y, z-1/2'
'-x+1/2, -y+1/2, -z'
'x+1/2, -y+1/2, z-1/2'

loop_
_atom_site_label
_atom_site_type_symbol
_atom_site_fract_x
_atom_site_fract_y
_atom_site_fract_z
_atom_site_U_iso_or_equiv
_atom_site_adp_type
_atom_site_occupancy
_atom_site_symmetry_multiplicity
_atom_site_calc_flag
_atom_site_refinement_flags
O1 O 0.71023(10) 0.05557(13) 0.72689(10) 0.0380(4) Uani 1 1 d .
N1 N 0.65760(13) 0.12417(14) 0.84596(12) 0.0312(5) Uani 1 1 d .
H1 H 0.6025(17) 0.1369(19) 0.8693(16) 0.046(7) Uiso 1 1 d .
O4 O 0.48693(10) 0.15511(13) 0.57068(10) 0.0401(5) Uani 1 1 d .
N5 N 0.5000 0.1555(2) 0.7500 0.0271(6) Uani 1 2 d S
C1 C 0.73024(15) 0.11848(17) 0.91151(14) 0.0306(5) Uani 1 1 d .
N3 N 0.62862(13) 0.13347(16) 0.57487(12) 0.0332(5) Uani 1 1 d .
H3 H 0.6751(16) 0.1057(18) 0.6082(15) 0.032(6) Uiso 1 1 d .
N4 N 0.5000 0.4807(2) 0.7500 0.0389(7) Uani 1 2 d S
C2 C 0.71714(16) 0.12394(18) 0.99961(15) 0.0364(6) Uani 1 1 d .
H4 H 0.6615 0.1331 1.0136 0.044 Uiso 1 1 calc R
C3 C 0.56085(14) 0.09404(18) 0.70860(14) 0.0292(5) Uani 1 1 d .
C4 C 0.55641(15) 0.13100(18) 0.61050(14) 0.0308(5) Uani 1 1 d .
C5 C 0.81176(15) 0.10688(18) 0.89095(16) 0.0355(6) Uani 1 1 d .
H5 H 0.8213 0.1048 0.8311 0.043 Uiso 1 1 calc R
C6 C 0.63766(15) 0.16739(18) 0.48799(14) 0.0322(6) Uani 1 1 d .
C7 C 0.87922(16) 0.0983(2) 0.95916(17) 0.0443(7) Uani 1 1 d .
H6 H 0.9350 0.0893 0.9455 0.053 Uiso 1 1 calc R
C8 C 0.5000 0.2616(2) 0.7500 0.0269(7) Uani 1 2 d S
C9 C 0.70626(16) 0.13116(19) 0.45155(16) 0.0379(6) Uani 1 1 d .
H7 H 0.7453 0.0853 0.4839 0.045 Uiso 1 1 calc R
C10 C 0.65120(15) 0.09136(18) 0.76173(14) 0.0303(5) Uani 1 1 d .
C11 C 0.78450(17) 0.1161(2) 1.06657(16) 0.0427(7) Uani 1 1 d .
H8 H 0.7752 0.1199 1.1265 0.051 Uiso 1 1 calc R
C12 C 0.43712(16) 0.4246(2) 0.77487(16) 0.0381(6) Uani 1 1 d .
H9 H 0.3908 0.4608 0.7929 0.046 Uiso 1 1 calc R
C13 C 0.52230(15) -0.01499(18) 0.70909(15) 0.0357(6) Uani 1 1 d .
H10 H 0.4816 -0.0273 0.6549 0.043 Uiso 1 1 calc R
H11 H 0.5670 -0.0681 0.7136 0.043 Uiso 1 1 calc R
C14 C 0.43365(14) 0.31902(18) 0.77665(14) 0.0311(5) Uani 1 1 d .
H12 H 0.3867 0.2853 0.7958 0.037 Uiso 1 1 calc R
C15 C 0.86611(17) 0.1027(2) 1.04642(17) 0.0472(7) Uani 1 1 d .
H13 H 0.9126 0.0967 1.0925 0.057 Uiso 1 1 calc R
C16 C 0.59632(19) 0.2674(2) 0.35791(18) 0.0562(8) Uani 1 1 d .
H14 H 0.5590 0.3156 0.3261 0.067 Uiso 1 1 calc R
C17 C 0.58226(17) 0.2364(2) 0.44134(17) 0.0475(7) Uani 1 1 d .
H15 H 0.5352 0.2622 0.4662 0.057 Uiso 1 1 calc R
C18 C 0.6631(2) 0.2298(2) 0.32066(18) 0.0536(8) Uani 1 1 d .
H16 H 0.6714 0.2504 0.2629 0.064 Uiso 1 1 calc R
C19 C 0.7178(2) 0.1623(2) 0.36724(19) 0.0521(8) Uani 1 1 d .
H17 H 0.7643 0.1362 0.3416 0.062 Uiso 1 1 calc R

loop_
_atom_site_aniso_label
_atom_site_aniso_U_11
_atom_site_aniso_U_22
_atom_site_aniso_U_33
_atom_site_aniso_U_23
_atom_site_aniso_U_13
_atom_site_aniso_U_12
O1 0.0330(10) 0.0503(11) 0.0304(9) -0.0014(8) 0.0039(7) 0.0119(8)
N1 0.0294(11) 0.0355(12) 0.0278(10) -0.0009(8) 0.0010(8) 0.0046(9)
O4 0.0284(10) 0.0630(12) 0.0275(8) 0.0047(8) -0.0009(7) 0.0026(8)
N5 0.0274(14) 0.0290(15) 0.0249(13) 0.000 0.0043(11) 0.000
C1 0.0325(13) 0.0273(13) 0.0295(12) -0.0002(10) -0.0040(10) 0.0023(10)
N3 0.0300(11) 0.0439(13) 0.0263(10) 0.0008(9) 0.0063(9) 0.0080(9)
N4 0.0403(18) 0.0307(16) 0.0438(17) 0.000 -0.0012(14) 0.000
C2 0.0377(14) 0.0383(15) 0.0322(13) -0.0045(11) 0.0015(11) 0.0020(11)
C3 0.0303(13) 0.0330(13) 0.0239(11) -0.0031(10) 0.0028(10) 0.0031(10)
C4 0.0338(14) 0.0338(14) 0.0252(12) -0.0019(10) 0.0053(10) 0.0017(10)
C5 0.0350(14) 0.0373(14) 0.0332(13) -0.0023(11) 0.0017(11) 0.0015(11)
C6 0.0348(14) 0.0361(14) 0.0260(12) -0.0028(10) 0.0054(10) -0.0040(11)
C7 0.0302(14) 0.0495(16) 0.0505(16) -0.0057(13) -0.0031(12) 0.0012(12)
C8 0.0283(17) 0.0299(18) 0.0209(15) 0.000 -0.0014(13) 0.000
C9 0.0403(15) 0.0337(14) 0.0420(14) -0.0003(11) 0.0141(12) -0.0027(11)
C10 0.0330(13) 0.0338(13) 0.0237(12) 0.0017(10) 0.0026(10) 0.0022(10)
C11 0.0472(16) 0.0473(17) 0.0309(13) -0.0045(11) -0.0041(12) 0.0016(12)
C12 0.0350(14) 0.0368(15) 0.0409(14) -0.0056(11) 0.0000(11) 0.0063(11)
C13 0.0401(14) 0.0317(13) 0.0335(12) -0.0016(11) -0.0010(10) 0.0016(11)
C14 0.0270(12) 0.0367(14) 0.0293(12) -0.0027(10) 0.0032(10) 0.0003(10)
C15 0.0403(16) 0.0562(18) 0.0398(15) -0.0064(13) -0.0129(12) 0.0018(13)
C16 0.0584(19) 0.063(2) 0.0455(17) 0.0177(14) 0.0023(15) -0.0018(15)
C17 0.0430(16) 0.0615(19) 0.0387(15) 0.0100(13) 0.0086(12) 0.0082(13)
C18 0.072(2) 0.0543(19) 0.0383(16) 0.0032(14) 0.0191(15) -0.0183(16)
C19 0.062(2) 0.0466(17) 0.0550(18) -0.0056(14) 0.0337(16) -0.0115(15)

loop_
_atom_type_symbol
_atom_type_description
_atom_type_scat_dispersion_real
_atom_type_scat_dispersion_imag
_atom_type_scat_source
C C 0.0033 0.0016 'International Tables Vol C Tables 4.2.6.8 and 6.1.1.4'
H H 0.0000 0.0000 'International Tables Vol C Tables 4.2.6.8 and 6.1.1.4'
N N 0.0061 0.0033 'International Tables Vol C Tables 4.2.6.8 and 6.1.1.4'
O O 0.0106 0.0060 'International Tables Vol C Tables 4.2.6.8 and 6.1.1.4'

loop_
_geom_angle_atom_site_label_1
_geom_angle_atom_site_label_2
_geom_angle_atom_site_label_3
_geom_angle
_geom_angle_site_symmetry_1
_geom_angle_site_symmetry_3
C10 N1 C1 126.9(2) . .
C10 N1 H1 116.1(15) . .
C1 N1 H1 115.1(14) . .
C8 N5 C3 123.02(13) . 2_656
C8 N5 C3 123.01(13) . .
C3 N5 C3 114.0(3) 2_656 .
C5 C1 C2 119.9(2) . .
C5 C1 N1 122.8(2) . .
C2 C1 N1 117.3(2) . .
C4 N3 C6 126.3(2) . .
C4 N3 H3 116.1(14) . .
C6 N3 H3 117.4(14) . .
C12 N4 C12 113.8(3) 2_656 .
C11 C2 C1 120.3(2) . .
C11 C2 H4 119.8 . .
C1 C2 H4 119.8 . .
N5 C3 C13 102.15(18) . .
N5 C3 C10 114.13(16) . .
C13 C3 C10 108.49(19) . .
N5 C3 C4 107.59(17) . .
C13 C3 C4 108.84(18) . .
C10 C3 C4 114.81(18) . .
O4 C4 N3 124.0(2) . .
O4 C4 C3 117.9(2) . .
N3 C4 C3 118.1(2) . .
C1 C5 C7 119.2(2) . .
C1 C5 H5 120.4 . .
C7 C5 H5 120.4 . .
C9 C6 C17 119.9(2) . .
C9 C6 N3 117.5(2) . .
C17 C6 N3 122.6(2) . .
C15 C7 C5 120.8(2) . .
C15 C7 H6 119.6 . .
C5 C7 H6 119.6 . .
N5 C8 C14 122.19(15) . .
N5 C8 C14 122.19(15) . 2_656
C14 C8 C14 115.6(3) . 2_656
C6 C9 C19 119.5(3) . .
C6 C9 H7 120.2 . .
C19 C9 H7 120.2 . .
O1 C10 N1 124.9(2) . .
O1 C10 C3 119.41(19) . .
N1 C10 C3 115.55(19) . .
C2 C11 C15 120.0(2) . .
C2 C11 H8 120.0 . .
C15 C11 H8 120.0 . .
N4 C12 C14 125.8(2) . .
N4 C12 H9 117.1 . .
C14 C12 H9 117.1 . .
C13 C13 C3 103.66(13) 2_656 .
C13 C13 H10 111.0 2_656 .
C3 C13 H10 111.0 . .
C13 C13 H11 111.0 2_656 .
C3 C13 H11 111.0 . .
H10 C13 H11 109.0 . .
C12 C14 C8 119.5(2) . .
C12 C14 H12 120.3 . .
C8 C14 H12 120.3 . .
C7 C15 C11 119.7(2) . .
C7 C15 H13 120.2 . .
C11 C15 H13 120.2 . .
C18 C16 C17 121.1(3) . .
C18 C16 H14 119.5 . .
C17 C16 H14 119.5 . .
C6 C17 C16 119.2(3) . .
C6 C17 H15 120.4 . .
C16 C17 H15 120.4 . .
C19 C18 C16 119.4(2) . .
C19 C18 H16 120.3 . .
C16 C18 H16 120.3 . .
C18 C19 C9 120.8(3) . .
C18 C19 H17 119.6 . .
C9 C19 H17 119.6 . .

loop_
_geom_bond_atom_site_label_1
_geom_bond_atom_site_label_2
_geom_bond_distance
_geom_bond_site_symmetry_2
O1 C10 1.238(3) .
N1 C10 1.347(3) .
N1 C1 1.422(3) .
N1 H1 1.01(3) .
O4 C4 1.227(3) .
N5 C8 1.383(4) .
N5 C3 1.470(3) 2_656
N5 C3 1.470(3) .
C1 C5 1.390(3) .
C1 C2 1.394(3) .
N3 C4 1.344(3) .
N3 C6 1.426(3) .
N3 H3 0.91(2) .
N4 C12 1.340(3) 2_656
N4 C12 1.340(3) .
C2 C11 1.378(3) .
C2 H4 0.9500 .
C3 C13 1.549(3) .
C3 C10 1.551(3) .
C3 C4 1.567(3) .
C5 C7 1.392(3) .
C5 H5 0.9500 .
C6 C9 1.381(3) .
C6 C17 1.386(3) .
C7 C15 1.381(4) .
C7 H6 0.9500 .
C8 C14 1.403(3) .
C8 C14 1.403(3) 2_656
C9 C19 1.388(4) .
C9 H7 0.9500 .
C11 C15 1.392(4) .
C11 H8 0.9500 .
C12 C14 1.377(3) .
C12 H9 0.9500 .
C13 C13 1.525(5) 2_656
C13 H10 0.9900 .
C13 H11 0.9900 .
C14 H12 0.9500 .
C15 H13 0.9500 .
C16 C18 1.370(4) .
C16 C17 1.386(4) .
C16 H14 0.9500 .
C17 H15 0.9500 .
C18 C19 1.365(4) .
C18 H16 0.9500 .
C19 H17 0.9500 .

loop_
_geom_torsion_atom_site_label_1
_geom_torsion_atom_site_label_2
_geom_torsion_atom_site_label_3
_geom_torsion_atom_site_label_4
_geom_torsion
_geom_torsion_site_symmetry_1
_geom_torsion_site_symmetry_4
C10 N1 C1 C5 20.4(4) . .
C10 N1 C1 C2 -159.0(2) . .
C5 C1 C2 C11 -1.1(4) . .
N1 C1 C2 C11 178.2(2) . .
C8 N5 C3 C13 -168.31(10) . .
C3 N5 C3 C13 11.69(10) 2_656 .
C8 N5 C3 C10 74.83(19) . .
C3 N5 C3 C10 -105.17(19) 2_656 .
C8 N5 C3 C4 -53.80(18) . .
C3 N5 C3 C4 126.20(18) 2_656 .
C6 N3 C4 O4 2.5(4) . .
C6 N3 C4 C3 -178.1(2) . .
N5 C3 C4 O4 -37.0(3) . .
C13 C3 C4 O4 73.0(3) . .
C10 C3 C4 O4 -165.2(2) . .
N5 C3 C4 N3 143.6(2) . .
C13 C3 C4 N3 -106.4(2) . .
C10 C3 C4 N3 15.4(3) . .
C2 C1 C5 C7 1.6(3) . .
N1 C1 C5 C7 -177.8(2) . .
C4 N3 C6 C9 -156.9(2) . .
C4 N3 C6 C17 25.0(4) . .
C1 C5 C7 C15 -0.9(4) . .
C3 N5 C8 C14 -10.69(14) 2_656 .
C3 N5 C8 C14 169.31(14) . .
C3 N5 C8 C14 169.30(14) 2_656 2_656
C3 N5 C8 C14 -10.70(14) . 2_656
C17 C6 C9 C19 -1.7(4) . .
N3 C6 C9 C19 -179.8(2) . .
C1 N1 C10 O1 -4.1(4) . .
C1 N1 C10 C3 172.1(2) . .
N5 C3 C10 O1 -168.9(2) . .
C13 C3 C10 O1 78.0(3) . .
C4 C3 C10 O1 -44.0(3) . .
N5 C3 C10 N1 14.7(3) . .
C13 C3 C10 N1 -98.5(2) . .
C4 C3 C10 N1 139.6(2) . .
C1 C2 C11 C15 0.0(4) . .
C12 N4 C12 C14 0.28(16) 2_656 .
N5 C3 C13 C13 -30.6(2) . 2_656
C10 C3 C13 C13 90.2(2) . 2_656
C4 C3 C13 C13 -144.2(2) . 2_656
N4 C12 C14 C8 -0.5(3) . .
N5 C8 C14 C12 -179.75(14) . .
C14 C8 C14 C12 0.25(14) 2_656 .
C5 C7 C15 C11 -0.1(4) . .
C2 C11 C15 C7 0.6(4) . .
C9 C6 C17 C16 0.6(4) . .
N3 C6 C17 C16 178.6(2) . .
C18 C16 C17 C6 1.0(4) . .
C17 C16 C18 C19 -1.4(5) . .
C16 C18 C19 C9 0.2(4) . .
C6 C9 C19 C18 1.3(4) . .
